data_2234573
loop_
_publ_author_name
'Praveen, Aletti S.'
'Yathirajan, Hemmige S.'
'Narayana, Badiadka'
'Gerber, Thomas'
'Hosten, Eric'
'Betz, Richard'

_publ_section_title
;
 4-[(1<i>E</i>)-3-(2,6-Dichloro-3-fluorophenyl)-3-oxoprop-1-en-1-yl]benzonitrile
;
_journal_coeditor_code CV5282
_journal_issue 5
_journal_name_full 'Acta Crystallographica Section E'
_journal_page_first o1413
_journal_paper_doi 10.1107/S1600536812015589
_journal_volume 68
_journal_year 2012
_chemical_formula_iupac 'C16 H8 Cl2 F N O'
_chemical_formula_moiety 'C16 H8 Cl2 F N O'
_chemical_formula_sum 'C16 H8 Cl2 F N O'
_chemical_formula_weight 320.13
_chemical_melting_point_gt 414
_chemical_melting_point_lt 417
_chemical_name_systematic
;
4-[(1<i>E</i>)-3-(2,6-Dichloro-3-fluorophenyl)-3-oxoprop-1-en-1-yl]benzonitrile
;
_space_group_IT_number 14
_symmetry_cell_setting monoclinic
_symmetry_space_group_name_Hall '-P 2ybc'
_symmetry_space_group_name_H-M 'P 1 21/c 1'
_atom_sites_solution_hydrogens geom
_atom_sites_solution_primary direct
_atom_sites_solution_secondary difmap
_audit_creation_method SHELXL-97
_cell_angle_alpha 90.00
_cell_angle_beta 116.7730(10)
_cell_angle_gamma 90.00
_cell_formula_units_Z 4
_cell_length_a 13.2751(3)
_cell_length_b 8.5002(2)
_cell_length_c 13.9854(3)
_cell_measurement_reflns_used 7660
_cell_measurement_temperature 200(2)
_cell_measurement_theta_max 28.28
_cell_measurement_theta_min 2.90
_cell_volume 1408.95(6)
_computing_cell_refinement 'SAINT (Bruker, 2010)'
_computing_data_collection 'APEX2 (Bruker, 2010)'
_computing_data_reduction 'SAINT (Bruker, 2010)'
_computing_molecular_graphics 'ORTEP-3 (Farrugia, 1997) and Mercury (Macrae <i>et al.</i>, 2008)'
_computing_publication_material 'SHELXL97 (Sheldrick, 2008) and PLATON (Spek, 2009)'
_computing_structure_refinement 'SHELXL97 (Sheldrick, 2008)'
_computing_structure_solution 'SHELXS97 (Sheldrick, 2008)'
_diffrn_ambient_temperature 200(2)
_diffrn_measured_fraction_theta_full 0.993
_diffrn_measured_fraction_theta_max 0.993
_diffrn_measurement_device_type 'Bruker APEXII CCD'
_diffrn_measurement_method '\f and \w scans'
_diffrn_radiation_monochromator graphite
_diffrn_radiation_source 'fine-focus sealed tube'
_diffrn_radiation_type MoK\a
_diffrn_radiation_wavelength 0.71073
_diffrn_reflns_av_R_equivalents 0.0134
_diffrn_reflns_av_sigmaI/netI 0.0128
_diffrn_reflns_limit_h_max 17
_diffrn_reflns_limit_h_min -17
_diffrn_reflns_limit_k_max 11
_diffrn_reflns_limit_k_min -8
_diffrn_reflns_limit_l_max 18
_diffrn_reflns_limit_l_min -18
_diffrn_reflns_number 12885
_diffrn_reflns_theta_full 28.31
_diffrn_reflns_theta_max 28.31
_diffrn_reflns_theta_min 2.90
_exptl_absorpt_coefficient_mu 0.468
_exptl_absorpt_correction_T_max 0.9130
_exptl_absorpt_correction_T_min 0.7825
_exptl_absorpt_correction_type multi-scan
_exptl_absorpt_process_details '(SADABS; Bruker, 2008)'
_exptl_crystal_colour green
_exptl_crystal_density_diffrn 1.509
_exptl_crystal_density_method 'not measured'
_exptl_crystal_description platelet
_exptl_crystal_F_000 648
_exptl_crystal_size_max 0.55
_exptl_crystal_size_mid 0.32
_exptl_crystal_size_min 0.20
_refine_diff_density_max 0.413
_refine_diff_density_min -0.431
_refine_ls_extinction_method none
_refine_ls_goodness_of_fit_ref 1.047
_refine_ls_hydrogen_treatment constr
_refine_ls_matrix_type full
_refine_ls_number_parameters 200
_refine_ls_number_reflns 3480
_refine_ls_number_restraints 0
_refine_ls_restrained_S_all 1.047
_refine_ls_R_factor_all 0.0472
_refine_ls_R_factor_gt 0.0374
_refine_ls_shift/su_max 0.000
_refine_ls_shift/su_mean 0.000
_refine_ls_structure_factor_coef Fsqd
_refine_ls_weighting_details 'calc w=1/[\s^2^(Fo^2^)+(0.0358P)^2^+0.6287P] where P=(Fo^2^+2Fc^2^)/3'
_refine_ls_weighting_scheme calc
_refine_ls_wR_factor_gt 0.0895
_refine_ls_wR_factor_ref 0.0975
_reflns_number_gt 2904
_reflns_number_total 3480
_reflns_threshold_expression I>2sigma(I)
_cod_data_source_file cv5282.cif
_cod_data_source_block I
_cod_original_sg_symbol_H-M 'P 21/c'
_cod_database_code 2234573
_cod_database_fobs_code 2234573

loop_
_symmetry_equiv_pos_as_xyz
'x, y, z'
'-x, y+1/2, -z+1/2'
'-x, -y, -z'
'x, -y-1/2, z-1/2'

loop_
_atom_site_type_symbol
_atom_site_label
_atom_site_fract_x
_atom_site_fract_y
_atom_site_fract_z
_atom_site_U_iso_or_equiv
_atom_site_adp_type
_atom_site_calc_flag
_atom_site_refinement_flags
_atom_site_occupancy
_atom_site_symmetry_multiplicity
_atom_site_disorder_assembly
_atom_site_disorder_group
Cl Cl1 0.32198(4) 0.25664(5) 0.03764(4) 0.05826(14) Uani d . 1 1 . .
Cl Cl2 0.43426(5) 0.87196(6) 0.08058(4) 0.06998(17) Uani d . 1 1 . .
O O1 0.23229(11) 0.62352(16) -0.09939(9) 0.0582(3) Uani d . 1 1 . .
N N1 -0.11644(13) 0.5937(3) 0.40221(14) 0.0785(6) Uani d . 1 1 . .
C C1 0.21695(12) 0.57997(17) 0.14653(12) 0.0392(3) Uani d . 1 1 . .
H H1 0.2927 0.5473 0.1891 0.047 Uiso calc R 1 1 . .
C C2 0.18838(14) 0.6169(2) 0.04481(13) 0.0460(4) Uani d . 1 1 . .
H H2 0.1140 0.6544 0.0017 0.055 Uiso calc R 1 1 . .
C C3 0.26474(14) 0.60326(19) -0.00432(12) 0.0435(3) Uani d . 1 1 . .
C C4 -0.06074(13) 0.5902(2) 0.35969(14) 0.0525(4) Uani d . 1 1 . .
C C11 0.14352(12) 0.58457(17) 0.19935(11) 0.0370(3) Uani d . 1 1 . .
C C12 0.03215(13) 0.6397(2) 0.14813(13) 0.0487(4) Uani d . 1 1 . .
H H12 0.0022 0.6771 0.0765 0.058 Uiso calc R 1 1 . .
C C13 -0.03410(13) 0.6403(2) 0.20037(13) 0.0489(4) Uani d . 1 1 . .
H H13 -0.1097 0.6771 0.1647 0.059 Uiso calc R 1 1 . .
C C14 0.00933(12) 0.58722(18) 0.30543(12) 0.0408(3) Uani d . 1 1 . .
C C15 0.11978(12) 0.5340(2) 0.35809(12) 0.0440(3) Uani d . 1 1 . .
H H15 0.1498 0.4984 0.4301 0.053 Uiso calc R 1 1 . .
C C16 0.18571(12) 0.53320(19) 0.30467(12) 0.0407(3) Uani d . 1 1 . .
H H16 0.2614 0.4968 0.3407 0.049 Uiso calc R 1 1 . .
C C21 0.38739(13) 0.56076(18) 0.06658(11) 0.0394(3) Uani d . 1 1 . .
C C22 0.42114(12) 0.40474(19) 0.08897(11) 0.0404(3) Uani d . 1 1 A .
C C24 0.61343(14) 0.4808(3) 0.19589(13) 0.0538(4) Uani d . 1 1 A .
H H24 0.6899 0.4539 0.2409 0.065 Uiso calc R 1 1 . .
C C26 0.47029(15) 0.6754(2) 0.10883(13) 0.0467(4) Uani d . 1 1 A .
C C23 0.53293(14) 0.3657(2) 0.15222(13) 0.0474(4) Uani d . 1 1 . .
H H23 0.5542 0.2582 0.1656 0.057 Uiso calc PR 0.470(3) 1 A 1
F F1B 0.6550(2) 0.7502(4) 0.2076(2) 0.0847(11) Uani d P 0.470(3) 1 A 1
C C25 0.58158(15) 0.6354(2) 0.17347(14) 0.0545(4) Uani d . 1 1 . .
H H25 0.6367 0.7160 0.2027 0.065 Uiso calc PR 0.530(3) 1 A 2
F F1A 0.56085(16) 0.2148(3) 0.16948(16) 0.0610(7) Uani d P 0.530(3) 1 A 2

loop_
_atom_site_aniso_label
_atom_site_aniso_U_11
_atom_site_aniso_U_22
_atom_site_aniso_U_33
_atom_site_aniso_U_12
_atom_site_aniso_U_13
_atom_site_aniso_U_23
Cl1 0.0520(2) 0.0417(2) 0.0616(3) -0.00337(17) 0.00832(19) 0.00136(18)
Cl2 0.1033(4) 0.0436(2) 0.0648(3) -0.0126(2) 0.0394(3) -0.0003(2)
O1 0.0635(7) 0.0718(9) 0.0403(6) 0.0168(6) 0.0242(6) 0.0145(6)
N1 0.0455(8) 0.1321(18) 0.0629(10) 0.0129(10) 0.0288(8) -0.0008(11)
C1 0.0376(7) 0.0386(7) 0.0407(7) 0.0002(6) 0.0171(6) 0.0005(6)
C2 0.0444(8) 0.0502(9) 0.0432(8) 0.0089(7) 0.0195(7) 0.0076(7)
C3 0.0508(8) 0.0405(8) 0.0406(8) 0.0047(7) 0.0217(7) 0.0052(6)
C4 0.0361(7) 0.0725(12) 0.0473(9) 0.0051(8) 0.0172(7) -0.0027(8)
C11 0.0355(7) 0.0349(7) 0.0389(7) -0.0007(6) 0.0153(6) -0.0010(6)
C12 0.0397(8) 0.0596(10) 0.0418(8) 0.0076(7) 0.0139(6) 0.0099(7)
C13 0.0336(7) 0.0586(10) 0.0497(9) 0.0088(7) 0.0146(6) 0.0058(7)
C14 0.0346(7) 0.0428(8) 0.0451(8) -0.0006(6) 0.0182(6) -0.0052(6)
C15 0.0392(7) 0.0525(9) 0.0404(7) 0.0054(6) 0.0179(6) 0.0025(7)
C16 0.0332(7) 0.0465(8) 0.0401(7) 0.0059(6) 0.0147(6) 0.0024(6)
C21 0.0461(8) 0.0440(8) 0.0327(7) 0.0000(6) 0.0219(6) 0.0015(6)
C22 0.0405(7) 0.0443(8) 0.0348(7) -0.0011(6) 0.0155(6) -0.0012(6)
C24 0.0390(8) 0.0831(13) 0.0393(8) -0.0030(8) 0.0176(7) -0.0014(8)
C26 0.0603(9) 0.0472(9) 0.0411(8) -0.0065(7) 0.0303(7) -0.0005(7)
C23 0.0464(8) 0.0571(10) 0.0389(7) 0.0080(7) 0.0193(7) 0.0015(7)
F1B 0.0738(17) 0.107(2) 0.0622(16) -0.0519(16) 0.0211(13) -0.0060(14)
C25 0.0535(9) 0.0717(12) 0.0433(8) -0.0211(9) 0.0260(8) -0.0071(8)
F1A 0.0529(11) 0.0588(13) 0.0594(12) 0.0184(9) 0.0147(9) 0.0096(9)

loop_
_atom_type_symbol
_atom_type_description
_atom_type_scat_dispersion_real
_atom_type_scat_dispersion_imag
_atom_type_scat_source
C C 0.0033 0.0016 'International Tables Vol C Tables 4.2.6.8 and 6.1.1.4'
H H 0.0000 0.0000 'International Tables Vol C Tables 4.2.6.8 and 6.1.1.4'
Cl Cl 0.1484 0.1585 'International Tables Vol C Tables 4.2.6.8 and 6.1.1.4'
F F 0.0171 0.0103 'International Tables Vol C Tables 4.2.6.8 and 6.1.1.4'
N N 0.0061 0.0033 'International Tables Vol C Tables 4.2.6.8 and 6.1.1.4'
O O 0.0106 0.0060 'International Tables Vol C Tables 4.2.6.8 and 6.1.1.4'

loop_
_geom_angle_atom_site_label_1
_geom_angle_atom_site_label_2
_geom_angle_atom_site_label_3
_geom_angle
C2 C1 C11 126.67(14)
C2 C1 H1 116.7
C11 C1 H1 116.7
C1 C2 C3 123.90(14)
C1 C2 H2 118.1
C3 C2 H2 118.1
O1 C3 C2 121.68(15)
O1 C3 C21 119.79(14)
C2 C3 C21 118.53(13)
N1 C4 C14 179.4(2)
C16 C11 C12 118.39(14)
C16 C11 C1 118.96(13)
C12 C11 C1 122.65(13)
C13 C12 C11 120.68(15)
C13 C12 H12 119.7
C11 C12 H12 119.7
C12 C13 C14 120.06(14)
C12 C13 H13 120.0
C14 C13 H13 120.0
C15 C14 C13 120.21(14)
C15 C14 C4 120.30(14)
C13 C14 C4 119.48(14)
C16 C15 C14 119.30(14)
C16 C15 H15 120.4
C14 C15 H15 120.4
C15 C16 C11 121.34(13)
C15 C16 H16 119.3
C11 C16 H16 119.3
C26 C21 C22 117.46(14)
C26 C21 C3 121.47(15)
C22 C21 C3 121.05(14)
C23 C22 C21 121.15(15)
C23 C22 Cl1 119.24(13)
C21 C22 Cl1 119.61(11)
C23 C24 C25 118.87(16)
C23 C24 H24 120.6
C25 C24 H24 120.6
C25 C26 C21 120.98(17)
C25 C26 Cl2 119.32(14)
C21 C26 Cl2 119.70(13)
F1A C23 C24 120.69(17)
F1A C23 C22 118.67(17)
C24 C23 C22 120.64(17)
F1A C23 H23 1.0
C24 C23 H23 119.7
C22 C23 H23 119.7
F1B C25 C24 121.9(2)
F1B C25 C26 117.1(2)
C24 C25 C26 120.87(16)
F1B C25 H25 3.7
C24 C25 H25 119.6
C26 C25 H25 119.6

loop_
_geom_bond_atom_site_label_1
_geom_bond_atom_site_label_2
_geom_bond_distance
Cl1 C22 1.7267(16)
Cl2 C26 1.7338(18)
O1 C3 1.2112(18)
N1 C4 1.139(2)
C1 C2 1.334(2)
C1 C11 1.465(2)
C1 H1 0.9500
C2 C3 1.463(2)
C2 H2 0.9500
C3 C21 1.520(2)
C4 C14 1.441(2)
C11 C16 1.390(2)
C11 C12 1.402(2)
C12 C13 1.373(2)
C12 H12 0.9500
C13 C14 1.390(2)
C13 H13 0.9500
C14 C15 1.387(2)
C15 C16 1.383(2)
C15 H15 0.9500
C16 H16 0.9500
C21 C26 1.387(2)
C21 C22 1.390(2)
C22 C23 1.383(2)
C24 C23 1.373(3)
C24 C25 1.373(3)
C24 H24 0.9500
C26 C25 1.383(3)
C23 F1A 1.327(3)
C23 H23 0.9500
F1B C25 1.308(3)
C25 H25 0.9500

loop_
_geom_hbond_atom_site_label_D
_geom_hbond_atom_site_label_H
_geom_hbond_atom_site_label_A
_geom_hbond_site_symmetry_A
_geom_hbond_distance_DH
_geom_hbond_distance_HA
_geom_hbond_distance_DA
_geom_hbond_angle_DHA
C1 H1 F1A 2_655 0.95 2.50 3.130(2) 123.7

loop_
_geom_torsion_atom_site_label_1
_geom_torsion_atom_site_label_2
_geom_torsion_atom_site_label_3
_geom_torsion_atom_site_label_4
_geom_torsion
C11 C1 C2 C3 -177.25(15)
C1 C2 C3 O1 172.76(17)
C1 C2 C3 C21 -6.6(2)
C2 C1 C11 C16 176.31(16)
C2 C1 C11 C12 -4.1(3)
C16 C11 C12 C13 -1.1(2)
C1 C11 C12 C13 179.29(16)
C11 C12 C13 C14 0.6(3)
C12 C13 C14 C15 0.2(3)
C12 C13 C14 C4 179.32(17)
N1 C4 C14 C15 14E1(2)
N1 C4 C14 C13 -4E1(2)
C13 C14 C15 C16 -0.5(2)
C4 C14 C15 C16 -179.57(16)
C14 C15 C16 C11 0.0(2)
C12 C11 C16 C15 0.8(2)
C1 C11 C16 C15 -179.54(14)
O1 C3 C21 C26 84.6(2)
C2 C3 C21 C26 -96.08(18)
O1 C3 C21 C22 -93.55(19)
C2 C3 C21 C22 85.81(19)
C26 C21 C22 C23 0.9(2)
C3 C21 C22 C23 179.07(13)
C26 C21 C22 Cl1 -179.43(11)
C3 C21 C22 Cl1 -1.24(19)
C22 C21 C26 C25 -2.0(2)
C3 C21 C26 C25 179.84(14)
C22 C21 C26 Cl2 178.12(11)
C3 C21 C26 Cl2 -0.07(19)
C25 C24 C23 F1A 178.08(18)
C25 C24 C23 C22 -1.7(2)
C21 C22 C23 F1A -178.81(16)
Cl1 C22 C23 F1A 1.5(2)
C21 C22 C23 C24 0.9(2)
Cl1 C22 C23 C24 -178.75(12)
C23 C24 C25 F1B -176.2(2)
C23 C24 C25 C26 0.6(2)
C21 C26 C25 F1B 178.18(19)
Cl2 C26 C25 F1B -1.9(2)
C21 C26 C25 C24 1.3(2)
Cl2 C26 C25 C24 -178.81(13)
